data_7216507
loop_
_publ_author_name
'Feng, Qi'
'Wang, Mingliang'
'Xu, Chunxiang'
'Khan, Arshad'
'Wu, Xiaojuan'
'Lu, Jiao'
'Wei, Xiang'

_publ_section_title
;
 Investigation of molecular arrangements and solid-state fluorescence
 properties of solvates and cocrystals of
 1-acetyl-3-phenyl-5-(9-anthryl)-2-pyrazoline
;
_journal_issue 26
_journal_name_full CrystEngComm
_journal_page_first 5820
_journal_paper_doi 10.1039/c3ce42210k
_journal_volume 16
_journal_year 2014
_chemical_formula_sum 'C26 H21 Cl3 N2 O'
_chemical_formula_weight 483.80
_chemical_name_systematic
; 
1-acetyl-3-phenyl-5-(9-anthryl)-2-pyrazoline.chloroform solvate
;
_space_group_IT_number 14
_symmetry_cell_setting monoclinic
_symmetry_space_group_name_Hall '-P 2yn'
_symmetry_space_group_name_H-M 'P 1 21/n 1'
_atom_sites_solution_hydrogens geom
_atom_sites_solution_primary direct
_atom_sites_solution_secondary difmap
_audit_creation_method SHELXL-97
_cell_angle_alpha 90.00
_cell_angle_beta 100.97(3)
_cell_angle_gamma 90.00
_cell_formula_units_Z 4
_cell_length_a 13.383(3)
_cell_length_b 9.766(2)
_cell_length_c 18.670(4)
_cell_measurement_temperature 293(2)
_cell_volume 2395.5(9)
_computing_structure_refinement 'SHELXL-97 (Sheldrick, 1997)'
_computing_structure_solution 'SHELXS-97 (Sheldrick, 1990)'
_diffrn_ambient_temperature 293(2)
_diffrn_measured_fraction_theta_full 0.994
_diffrn_measured_fraction_theta_max 0.994
_diffrn_radiation_monochromator graphite
_diffrn_radiation_source 'fine-focus sealed tube'
_diffrn_radiation_type MoK\a
_diffrn_radiation_wavelength 0.71073
_diffrn_reflns_av_R_equivalents 0.0000
_diffrn_reflns_av_sigmaI/netI 0.0689
_diffrn_reflns_limit_h_max 15
_diffrn_reflns_limit_h_min -16
_diffrn_reflns_limit_k_max 11
_diffrn_reflns_limit_k_min 0
_diffrn_reflns_limit_l_max 22
_diffrn_reflns_limit_l_min 0
_diffrn_reflns_number 4432
_diffrn_reflns_theta_full 25.50
_diffrn_reflns_theta_max 25.50
_diffrn_reflns_theta_min 1.73
_exptl_absorpt_coefficient_mu 0.404
_exptl_absorpt_correction_T_max 0.9607
_exptl_absorpt_correction_T_min 0.9236
_exptl_absorpt_process_details '(North, Phillips & Mathews,1968)'
_exptl_crystal_density_diffrn 1.341
_exptl_crystal_density_method 'not measured'
_exptl_crystal_F_000 1000
_exptl_crystal_size_max 0.20
_exptl_crystal_size_mid 0.10
_exptl_crystal_size_min 0.10
_refine_diff_density_max 0.237
_refine_diff_density_min -0.175
_refine_diff_density_rms 0.039
_refine_ls_extinction_method none
_refine_ls_goodness_of_fit_ref 1.006
_refine_ls_hydrogen_treatment mixed
_refine_ls_matrix_type full
_refine_ls_number_parameters 289
_refine_ls_number_reflns 4432
_refine_ls_number_restraints 3
_refine_ls_restrained_S_all 1.009
_refine_ls_R_factor_all 0.1820
_refine_ls_R_factor_gt 0.0741
_refine_ls_shift/su_max 0.000
_refine_ls_shift/su_mean 0.000
_refine_ls_structure_factor_coef Fsqd
_refine_ls_weighting_details 'calc w=1/[\s^2^(Fo^2^)+(0.0600P)^2^+0.2000P] where P=(Fo^2^+2Fc^2^)/3'
_refine_ls_weighting_scheme calc
_refine_ls_wR_factor_gt 0.1330
_refine_ls_wR_factor_ref 0.1697
_reflns_number_gt 1984
_reflns_number_total 4432
_reflns_threshold_expression >2sigma(I)
_cod_data_source_file c3ce42210k2.cif
_cod_data_source_block x
_cod_depositor_comments
;
The following automatic conversions were performed:

'_symmetry_cell_setting' value 'Monoclinic' changed to 'monoclinic'
according to
/usr/data/users/saulius/crontab/automatic-downloads/rss-feeds/RSC/lib/dictionaries/cif_core.dic
dictionary named 'cif_core.dic' version 2.4.2 from 2011-04-26.

Automatic conversion script
Id: cif_fix_values 2281 2013-09-26 08:29:07Z andrius 

 Adding full bibliography for 7216506--7216509.cif.
;
_cod_original_cell_volume 2395.5(8)
_cod_original_sg_symbol_H-M P21/N
_cod_database_code 7216507

loop_
_symmetry_equiv_pos_as_xyz
'x, y, z'
'-x+1/2, y+1/2, -z+1/2'
'-x, -y, -z'
'x-1/2, -y-1/2, z-1/2'

loop_
_atom_site_label
_atom_site_type_symbol
_atom_site_fract_x
_atom_site_fract_y
_atom_site_fract_z
_atom_site_U_iso_or_equiv
_atom_site_adp_type
_atom_site_occupancy
_atom_site_symmetry_multiplicity
_atom_site_calc_flag
_atom_site_refinement_flags
O1 O 0.58186(19) -0.2277(3) 0.25712(15) 0.0858(8) Uani 1 1 d .
N2 N 0.6276(2) -0.0795(3) 0.09465(15) 0.0664(8) Uani 1 1 d .
C1 C 0.7299(3) 0.0437(3) 0.35018(18) 0.0572(8) Uani 1 1 d U
N1 N 0.6255(2) -0.1007(3) 0.16861(14) 0.0628(8) Uani 1 1 d .
C2 C 0.8106(3) -0.0587(4) 0.3743(2) 0.0742(11) Uani 1 1 d .
H2A H 0.8293 -0.1176 0.3399 0.089 Uiso 1 1 calc R
Cl2 Cl 0.3490(2) -0.2767(2) 0.3397(2) 0.335(2) Uani 1 1 d .
Cl3 Cl 0.34743(15) 0.0065(2) 0.31881(10) 0.1829(8) Uani 1 1 d .
C3 C 0.8566(3) -0.0691(5) 0.4422(2) 0.0911(13) Uani 1 1 d .
H3A H 0.9084 -0.1331 0.4547 0.109 Uiso 1 1 calc R
Cl1 Cl 0.48767(15) -0.1000(3) 0.43049(12) 0.2255(11) Uani 1 1 d .
C4 C 0.8295(4) 0.0151(5) 0.4978(2) 0.0977(14) Uani 1 1 d .
H4A H 0.8616 0.0044 0.5463 0.117 Uiso 1 1 calc R
C5 C 0.7564(3) 0.1104(5) 0.4790(2) 0.0887(13) Uani 1 1 d .
H5A H 0.7394 0.1662 0.5153 0.106 Uiso 1 1 calc R
C6 C 0.7040(3) 0.1293(4) 0.4055(2) 0.0686(10) Uani 1 1 d U
C7 C 0.6304(3) 0.2250(4) 0.3890(2) 0.0761(11) Uani 1 1 d U
H7A H 0.6157 0.2801 0.4263 0.091 Uiso 1 1 calc R
C8 C 0.5754(3) 0.2446(4) 0.3179(2) 0.0671(10) Uani 1 1 d U
C9 C 0.5003(3) 0.3451(4) 0.3025(2) 0.0823(12) Uani 1 1 d .
H9A H 0.4882 0.4017 0.3400 0.099 Uiso 1 1 calc R
C10 C 0.4429(3) 0.3632(4) 0.2325(3) 0.0887(13) Uani 1 1 d .
H10A H 0.3916 0.4287 0.2230 0.106 Uiso 1 1 calc R
C11 C 0.4662(3) 0.2762(4) 0.1750(3) 0.0912(13) Uani 1 1 d .
H11A H 0.4300 0.2853 0.1276 0.109 Uiso 1 1 calc R
C12 C 0.5424(3) 0.1796(4) 0.1912(2) 0.0700(10) Uani 1 1 d U
H12A H 0.5562 0.1253 0.1534 0.084 Uiso 1 1 calc R
C13 C 0.5996(3) 0.1587(4) 0.26042(18) 0.0588(9) Uani 1 1 d U
C14 C 0.6764(2) 0.0580(3) 0.27825(18) 0.0572(8) Uani 1 1 d .
C15 C 0.7065(2) -0.0277(3) 0.21526(17) 0.0589(9) Uani 1 1 d .
H15A H 0.7565 -0.0960 0.2378 0.071 Uiso 1 1 calc R
C16 C 0.7565(3) 0.0566(4) 0.16197(17) 0.0666(10) Uani 1 1 d .
H16A H 0.7454 0.1540 0.1668 0.080 Uiso 1 1 calc R
H16B H 0.8290 0.0386 0.1683 0.080 Uiso 1 1 calc R
C17 C 0.6994(2) 0.0016(3) 0.09069(19) 0.0576(8) Uani 1 1 d .
C18 C 0.5711(3) -0.2045(4) 0.1921(2) 0.0675(10) Uani 1 1 d .
C19 C 0.5042(3) -0.2842(4) 0.1353(2) 0.0921(13) Uani 1 1 d .
H19A H 0.4714 -0.3553 0.1577 0.138 Uiso 1 1 calc R
H19B H 0.5441 -0.3244 0.1031 0.138 Uiso 1 1 calc R
H19C H 0.4537 -0.2249 0.1080 0.138 Uiso 1 1 calc R
C20 C 0.7221(3) 0.0474(4) 0.0200(2) 0.0736(10) Uani 1 1 d .
C21 C 0.6707(3) -0.0079(4) -0.0440(2) 0.0763(11) Uani 1 1 d .
H21A H 0.6198 -0.0720 -0.0424 0.092 Uiso 1 1 calc R
C22 C 0.6919(3) 0.0283(5) -0.1101(2) 0.0867(12) Uani 1 1 d .
H22A H 0.6563 -0.0115 -0.1527 0.104 Uiso 1 1 calc R
C23 C 0.7649(3) 0.1222(5) -0.1132(3) 0.0993(15) Uani 1 1 d .
H23A H 0.7783 0.1496 -0.1581 0.119 Uiso 1 1 calc R
C24 C 0.8194(4) 0.1772(6) -0.0500(3) 0.1242(19) Uani 1 1 d .
H24A H 0.8728 0.2373 -0.0518 0.149 Uiso 1 1 calc R
C25 C 0.7952(3) 0.1436(5) 0.0148(2) 0.1007(15) Uani 1 1 d .
H25A H 0.8289 0.1867 0.0570 0.121 Uiso 1 1 calc R
C26 C 0.4236(4) -0.1346(7) 0.3439(3) 0.134(2) Uani 1 1 d .
H26A H 0.4721 -0.1449 0.3110 0.161 Uiso 1 1 calc R

loop_
_atom_site_aniso_label
_atom_site_aniso_U_11
_atom_site_aniso_U_22
_atom_site_aniso_U_33
_atom_site_aniso_U_23
_atom_site_aniso_U_13
_atom_site_aniso_U_12
O1 0.091(2) 0.088(2) 0.0838(18) 0.0042(16) 0.0308(16) -0.0060(15)
N2 0.0602(18) 0.074(2) 0.0669(19) -0.0055(16) 0.0178(15) 0.0001(16)
C1 0.065(2) 0.051(2) 0.060(2) -0.0086(16) 0.0240(17) -0.0168(17)
N1 0.0663(19) 0.0675(19) 0.0561(18) -0.0078(15) 0.0155(15) -0.0098(15)
C2 0.065(2) 0.071(3) 0.086(3) -0.013(2) 0.012(2) -0.006(2)
Cl2 0.354(4) 0.1509(19) 0.596(6) -0.114(3) 0.331(4) -0.099(2)
Cl3 0.1769(17) 0.196(2) 0.1756(17) -0.0121(14) 0.0346(13) -0.0161(15)
C3 0.091(3) 0.098(3) 0.078(3) -0.005(3) -0.001(3) 0.010(3)
Cl1 0.1468(16) 0.341(3) 0.1811(18) 0.0326(19) 0.0129(13) 0.0104(17)
C4 0.125(4) 0.108(4) 0.061(2) 0.016(3) 0.019(3) -0.006(3)
C5 0.102(3) 0.081(3) 0.083(3) -0.010(2) 0.018(3) -0.015(3)
C6 0.068(2) 0.072(2) 0.067(2) -0.0086(19) 0.0161(19) -0.013(2)
C7 0.068(3) 0.072(3) 0.097(3) -0.026(2) 0.039(2) -0.014(2)
C8 0.060(2) 0.069(2) 0.080(2) -0.006(2) 0.0312(19) -0.0007(19)
C9 0.069(3) 0.066(3) 0.121(3) -0.030(2) 0.042(2) -0.009(2)
C10 0.074(3) 0.076(3) 0.117(3) 0.013(3) 0.023(3) 0.025(2)
C11 0.077(3) 0.085(3) 0.113(3) 0.021(3) 0.020(2) 0.005(2)
C12 0.061(2) 0.065(2) 0.087(3) 0.011(2) 0.0185(19) 0.0096(19)
C13 0.055(2) 0.061(2) 0.061(2) 0.0070(18) 0.0128(17) -0.0109(17)
C14 0.0495(19) 0.062(2) 0.060(2) -0.0042(17) 0.0110(16) 0.0011(16)
C15 0.050(2) 0.058(2) 0.067(2) 0.0030(18) 0.0071(17) -0.0012(16)
C16 0.060(2) 0.080(2) 0.064(2) -0.0004(19) 0.0209(18) 0.0089(19)
C17 0.0379(17) 0.061(2) 0.074(2) -0.0076(18) 0.0108(16) 0.0033(17)
C18 0.067(2) 0.057(2) 0.080(3) -0.003(2) 0.018(2) 0.0125(19)
C19 0.082(3) 0.092(3) 0.105(3) -0.012(3) 0.024(2) -0.017(2)
C20 0.064(2) 0.077(3) 0.089(3) -0.008(2) 0.034(2) 0.014(2)
C21 0.081(3) 0.078(3) 0.077(3) -0.009(2) 0.031(2) -0.007(2)
C22 0.091(3) 0.106(3) 0.067(2) -0.008(2) 0.024(2) -0.017(3)
C23 0.090(3) 0.120(4) 0.102(4) 0.025(3) 0.054(3) 0.022(3)
C24 0.141(5) 0.152(5) 0.094(3) -0.026(4) 0.058(3) -0.041(4)
C25 0.118(4) 0.106(3) 0.094(3) -0.030(3) 0.059(3) -0.050(3)
C26 0.082(3) 0.230(7) 0.098(4) 0.012(4) 0.038(3) 0.029(4)

loop_
_atom_type_symbol
_atom_type_description
_atom_type_scat_dispersion_real
_atom_type_scat_dispersion_imag
_atom_type_scat_source
C C 0.0033 0.0016 'International Tables Vol C Tables 4.2.6.8 and 6.1.1.4'
H H 0.0000 0.0000 'International Tables Vol C Tables 4.2.6.8 and 6.1.1.4'
N N 0.0061 0.0033 'International Tables Vol C Tables 4.2.6.8 and 6.1.1.4'
O O 0.0106 0.0060 'International Tables Vol C Tables 4.2.6.8 and 6.1.1.4'
Cl Cl 0.1484 0.1585 'International Tables Vol C Tables 4.2.6.8 and 6.1.1.4'

loop_
_geom_angle_atom_site_label_1
_geom_angle_atom_site_label_2
_geom_angle_atom_site_label_3
_geom_angle
C17 N2 N1 108.0(3)
C14 C1 C6 119.0(3)
C14 C1 C2 124.7(3)
C6 C1 C2 116.2(3)
C18 N1 N2 122.4(3)
C18 N1 C15 123.9(3)
N2 N1 C15 111.6(3)
C3 C2 C1 122.0(4)
C3 C2 H2A 119.0
C1 C2 H2A 119.0
C2 C3 C4 121.7(4)
C2 C3 H3A 119.1
C4 C3 H3A 119.1
C5 C4 C3 118.8(4)
C5 C4 H4A 120.6
C3 C4 H4A 120.6
C4 C5 C6 122.6(4)
C4 C5 H5A 118.7
C6 C5 H5A 118.7
C7 C6 C1 120.6(4)
C7 C6 C5 120.8(4)
C1 C6 C5 118.6(4)
C6 C7 C8 122.6(4)
C6 C7 H7A 118.7
C8 C7 H7A 118.7
C9 C8 C7 121.2(4)
C9 C8 C13 120.7(4)
C7 C8 C13 118.1(3)
C8 C9 C10 121.9(4)
C8 C9 H9A 119.1
C10 C9 H9A 119.1
C9 C10 C11 117.5(4)
C9 C10 H10A 121.2
C11 C10 H10A 121.2
C12 C11 C10 119.6(4)
C12 C11 H11A 120.2
C10 C11 H11A 120.2
C11 C12 C13 124.0(4)
C11 C12 H12A 118.0
C13 C12 H12A 118.0
C12 C13 C14 124.7(3)
C12 C13 C8 116.3(3)
C14 C13 C8 118.9(3)
C1 C14 C13 120.7(3)
C1 C14 C15 120.7(3)
C13 C14 C15 118.5(3)
N1 C15 C16 104.1(3)
N1 C15 C14 116.6(3)
C16 C15 C14 114.0(3)
N1 C15 H15A 107.2
C16 C15 H15A 107.2
C14 C15 H15A 107.2
C17 C16 C15 99.8(3)
C17 C16 H16A 111.8
C15 C16 H16A 111.8
C17 C16 H16B 111.8
C15 C16 H16B 111.8
H16A C16 H16B 109.5
N2 C17 C20 122.1(3)
N2 C17 C16 116.0(3)
C20 C17 C16 121.8(3)
O1 C18 N1 119.2(4)
O1 C18 C19 124.1(4)
N1 C18 C19 116.6(4)
C18 C19 H19A 109.5
C18 C19 H19B 109.5
H19A C19 H19B 109.5
C18 C19 H19C 109.5
H19A C19 H19C 109.5
H19B C19 H19C 109.5
C21 C20 C25 117.0(4)
C21 C20 C17 120.3(4)
C25 C20 C17 122.6(4)
C22 C21 C20 122.1(4)
C22 C21 H21A 119.0
C20 C21 H21A 119.0
C23 C22 C21 119.4(4)
C23 C22 H22A 120.3
C21 C22 H22A 120.3
C22 C23 C24 120.0(4)
C22 C23 H23A 120.0
C24 C23 H23A 120.0
C25 C24 C23 119.7(5)
C25 C24 H24A 120.1
C23 C24 H24A 120.1
C24 C25 C20 121.6(4)
C24 C25 H25A 119.2
C20 C25 H25A 119.2
Cl2 C26 Cl1 112.8(4)
Cl2 C26 Cl3 109.1(3)
Cl1 C26 Cl3 105.2(3)
Cl2 C26 H26A 109.9
Cl1 C26 H26A 109.9
Cl3 C26 H26A 109.9

loop_
_geom_bond_atom_site_label_1
_geom_bond_atom_site_label_2
_geom_bond_distance
O1 C18 1.217(4)
N2 C17 1.258(4)
N2 N1 1.402(3)
C1 C14 1.404(4)
C1 C6 1.422(4)
C1 C2 1.478(5)
N1 C18 1.368(4)
N1 C15 1.443(4)
C2 C3 1.304(5)
C2 H2A 0.9300
Cl2 C26 1.703(6)
Cl3 C26 1.725(6)
C3 C4 1.425(6)
C3 H3A 0.9300
Cl1 C26 1.713(5)
C4 C5 1.348(5)
C4 H4A 0.9300
C5 C6 1.429(5)
C5 H5A 0.9300
C6 C7 1.349(5)
C7 C8 1.404(5)
C7 H7A 0.9300
C8 C9 1.395(5)
C8 C13 1.446(4)
C9 C10 1.396(5)
C9 H9A 0.9300
C10 C11 1.447(6)
C10 H10A 0.9300
C11 C12 1.380(5)
C11 H11A 0.9300
C12 C13 1.386(4)
C12 H12A 0.9300
C13 C14 1.415(4)
C14 C15 1.558(4)
C15 C16 1.539(4)
C15 H15A 0.9800
C16 C17 1.502(4)
C16 H16A 0.9700
C16 H16B 0.9700
C17 C20 1.479(5)
C18 C19 1.473(5)
C19 H19A 0.9600
C19 H19B 0.9600
C19 H19C 0.9600
C20 C21 1.371(5)
C20 C25 1.373(5)
C21 C22 1.364(5)
C21 H21A 0.9300
C22 C23 1.350(5)
C22 H22A 0.9300
C23 C24 1.373(6)
C23 H23A 0.9300
C24 C25 1.352(5)
C24 H24A 0.9300
C25 H25A 0.9300
C26 H26A 0.9800

loop_
_geom_torsion_atom_site_label_1
_geom_torsion_atom_site_label_2
_geom_torsion_atom_site_label_3
_geom_torsion_atom_site_label_4
_geom_torsion
C17 N2 N1 C18 -165.9(3)
C17 N2 N1 C15 -1.8(4)
C14 C1 C2 C3 -178.7(4)
C6 C1 C2 C3 -0.8(5)
C1 C2 C3 C4 2.0(6)
C2 C3 C4 C5 -2.0(7)
C3 C4 C5 C6 0.9(7)
C14 C1 C6 C7 -1.3(5)
C2 C1 C6 C7 -179.3(3)
C14 C1 C6 C5 177.7(3)
C2 C1 C6 C5 -0.3(5)
C4 C5 C6 C7 179.2(4)
C4 C5 C6 C1 0.2(6)
C1 C6 C7 C8 0.6(5)
C5 C6 C7 C8 -178.4(3)
C6 C7 C8 C9 -179.5(3)
C6 C7 C8 C13 -0.4(5)
C7 C8 C9 C10 -178.1(4)
C13 C8 C9 C10 2.8(5)
C8 C9 C10 C11 -2.0(6)
C9 C10 C11 C12 0.4(6)
C10 C11 C12 C13 0.3(6)
C11 C12 C13 C14 178.4(3)
C11 C12 C13 C8 0.4(5)
C9 C8 C13 C12 -2.0(5)
C7 C8 C13 C12 178.9(3)
C9 C8 C13 C14 179.9(3)
C7 C8 C13 C14 0.8(5)
C6 C1 C14 C13 1.7(5)
C2 C1 C14 C13 179.6(3)
C6 C1 C14 C15 176.4(3)
C2 C1 C14 C15 -5.8(5)
C12 C13 C14 C1 -179.5(3)
C8 C13 C14 C1 -1.5(5)
C12 C13 C14 C15 5.8(5)
C8 C13 C14 C15 -176.3(3)
C18 N1 C15 C16 169.3(3)
N2 N1 C15 C16 5.4(3)
C18 N1 C15 C14 -64.2(4)
N2 N1 C15 C14 131.9(3)
C1 C14 C15 N1 129.4(3)
C13 C14 C15 N1 -55.9(4)
C1 C14 C15 C16 -109.2(3)
C13 C14 C15 C16 65.5(4)
N1 C15 C16 C17 -6.3(3)
C14 C15 C16 C17 -134.4(3)
N1 N2 C17 C20 -179.1(3)
N1 N2 C17 C16 -3.1(4)
C15 C16 C17 N2 6.1(4)
C15 C16 C17 C20 -177.8(3)
N2 N1 C18 O1 171.3(3)
C15 N1 C18 O1 9.1(5)
N2 N1 C18 C19 -7.1(5)
C15 N1 C18 C19 -169.2(3)
N2 C17 C20 C21 -6.2(5)
C16 C17 C20 C21 178.0(3)
N2 C17 C20 C25 175.0(4)
C16 C17 C20 C25 -0.9(5)
C25 C20 C21 C22 1.2(6)
C17 C20 C21 C22 -177.7(3)
C20 C21 C22 C23 -0.6(6)
C21 C22 C23 C24 2.1(7)
C22 C23 C24 C25 -4.3(8)
C23 C24 C25 C20 5.0(8)
C21 C20 C25 C24 -3.5(7)
C17 C20 C25 C24 175.4(4)
